data_1532095
loop_
_publ_author_name
'Rizzoli, C.'
'Salamakha, P.S.'
'Sologub, O.L.'
'Bocelli, G.'

_publ_section_title
;
 X-ray investigation of the Al - B - N ternary system: isothermal section
 at 1500 C: crystal structure of the Al0.185 B6 C N0.256 compound
;
_journal_name_full 'Journal of Alloys Compd.'
_journal_page_first 135
_journal_page_last 141
_journal_volume 343
_journal_year 2002
_chemical_formula_sum 'C Al0.185 B6 N0.256'
_chemical_name_systematic 'Al0.185 B6 C N0.256'
_space_group_IT_number 63
_symmetry_space_group_name_Hall '-C 2c 2'
_symmetry_space_group_name_H-M 'C m c m'
_cell_angle_alpha 90
_cell_angle_beta 90
_cell_angle_gamma 90
_cell_formula_units_Z 8
_cell_length_a 5.685
_cell_length_b 8.903
_cell_length_c 9.122
_cell_volume 461.697
_citation_journal_id_ASTM JALCEU
_cod_data_source_file Rizzoli_JALCEU_2002_514.cif
_cod_data_source_block C1Al0.185B6N0.256
_cod_original_cell_volume 461.6968
_cod_original_formula_sum 'C1 Al0.185 B6 N0.256'
_cod_database_code 1532095

loop_
_symmetry_equiv_pos_as_xyz
x,y,z
-x,-y,z+1/2
x,-y,-z
-x,y,-z+1/2
-x,-y,-z
x,y,-z-1/2
-x,y,z
x,-y,z-1/2
x+1/2,y+1/2,z
-x+1/2,-y+1/2,z+1/2
x+1/2,-y+1/2,-z
-x+1/2,y+1/2,-z+1/2
-x+1/2,-y+1/2,-z
x+1/2,y+1/2,-z-1/2
-x+1/2,y+1/2,z
x+1/2,-y+1/2,z-1/2

loop_
_atom_site_label
_atom_site_type_symbol
_atom_site_fract_x
_atom_site_fract_y
_atom_site_fract_z
_atom_site_occupancy
_atom_site_U_iso_or_equiv
N1 N 0 0 0 0.513 0.0
B5 B 0.25424 0.348 0.15187 1 0.0
B4 B 0.15948 0.18043 0.25 1 0.0
Al2 Al 0.17223 0.03847 0.0514 0.051 0.0
B2 B 0 0.24897 0.0896 1 0.0
B1 B 0 0.453 0.0859 1 0.0
Al1 Al 0 0.70906 0.25 0.163 0.0
B3 B 0.33829 0.01634 0.25 1 0.0
C1 C 0 0.15342 0.5609 1 0.0
